data_7053596
loop_
_publ_author_name
'Cortial, Guillaume'
'Le Goff, Xavier-Frederic'
'Bousqui\'e, Magali'
'Boisson, Christophe'
'Le Floch, Pascal'
'Nief, Fran\,cois'
'Thuilliez, Julien'

_publ_section_title
;
 Neutral ansa-bis(fluorenyl)silane neodymium borohydrides: synthesis,
 structural study and behaviour as catalysts in butadiene--ethylene
 copolymerisation
;
_journal_issue 10
_journal_name_full 'New Journal of Chemistry'
_journal_page_first 2290
_journal_paper_doi 10.1039/c0nj00274g
_journal_volume 34
_journal_year 2010
_chemical_formula_sum 'C29 H24 Si'
_chemical_formula_weight 400.57
_chemical_name_systematic
;
?
;
_space_group_IT_number 2
_symmetry_cell_setting triclinic
_symmetry_space_group_name_Hall '-P 1'
_symmetry_space_group_name_H-M 'P -1'
_atom_sites_solution_hydrogens geom
_atom_sites_solution_primary direct
_atom_sites_solution_secondary difmap
_audit_creation_method SHELXL-97
_cell_angle_alpha 104.023(1)
_cell_angle_beta 105.022(1)
_cell_angle_gamma 102.433(1)
_cell_formula_units_Z 2
_cell_length_a 8.740(1)
_cell_length_b 9.839(1)
_cell_length_c 13.604(1)
_cell_measurement_reflns_used 3272
_cell_measurement_temperature 150.0(1)
_cell_measurement_theta_max 30.034
_cell_measurement_theta_min 0.998
_cell_volume 1046.81(18)
_computing_structure_refinement 'SHELXL-97 (Sheldrick, 1997)'
_computing_structure_solution 'SHELXS-97 (Sheldrick, 1990)'
_diffrn_ambient_temperature 150.0(1)
_diffrn_measured_fraction_theta_full 0.993
_diffrn_measured_fraction_theta_max 0.993
_diffrn_measurement_device_type KappaCCD
_diffrn_measurement_method 'phi and omega scans'
_diffrn_radiation_monochromator graphite
_diffrn_radiation_source 'fine-focus sealed tube'
_diffrn_radiation_type MoK\a
_diffrn_radiation_wavelength 0.71069
_diffrn_reflns_av_R_equivalents 0.0195
_diffrn_reflns_av_sigmaI/netI 0.0684
_diffrn_reflns_limit_h_max 11
_diffrn_reflns_limit_h_min -12
_diffrn_reflns_limit_k_max 13
_diffrn_reflns_limit_k_min -13
_diffrn_reflns_limit_l_max 19
_diffrn_reflns_limit_l_min -18
_diffrn_reflns_number 7940
_diffrn_reflns_theta_full 30.03
_diffrn_reflns_theta_max 30.03
_diffrn_reflns_theta_min 2.83
_exptl_absorpt_coefficient_mu 0.126
_exptl_absorpt_correction_T_max 0.9900
_exptl_absorpt_correction_T_min 0.9753
_exptl_absorpt_correction_type multi-scan
_exptl_crystal_colour Colorless
_exptl_crystal_density_diffrn 1.271
_exptl_crystal_density_method 'not measured'
_exptl_crystal_description Block
_exptl_crystal_F_000 424
_exptl_crystal_size_max 0.20
_exptl_crystal_size_mid 0.18
_exptl_crystal_size_min 0.08
_refine_diff_density_max 0.374
_refine_diff_density_min -0.323
_refine_diff_density_rms 0.050
_refine_ls_extinction_method none
_refine_ls_goodness_of_fit_ref 1.035
_refine_ls_hydrogen_treatment constr
_refine_ls_matrix_type full
_refine_ls_number_parameters 271
_refine_ls_number_reflns 6092
_refine_ls_number_restraints 0
_refine_ls_restrained_S_all 1.035
_refine_ls_R_factor_all 0.0848
_refine_ls_R_factor_gt 0.0485
_refine_ls_shift/su_max 0.001
_refine_ls_shift/su_mean 0.000
_refine_ls_structure_factor_coef Fsqd
_refine_ls_weighting_details 'calc w=1/[\s^2^(Fo^2^)+(0.0590P)^2^+0.0151P] where P=(Fo^2^+2Fc^2^)/3'
_refine_ls_weighting_scheme calc
_refine_ls_wR_factor_gt 0.1168
_refine_ls_wR_factor_ref 0.1304
_reflns_number_gt 4019
_reflns_number_total 6092
_reflns_threshold_expression >2sigma(I)
_cod_data_source_file c0nj00274g-2.txt
_cod_data_source_block gc235
_cod_depositor_comments
;
The following automatic conversions were performed:

'_symmetry_cell_setting' value 'Triclinic' changed to 'triclinic'
according to /home/saulius/struct/CIF-dictionaries/cif_core.dic
dictionary named 'cif_core.dic' version 2.4.2 from 2011-04-26.

Automatic conversion script
Id: cif_fix_values 1891 2012-01-12 08:04:46Z andrius 
;
_cod_original_cell_volume 1046.8(2)
_cod_original_sg_symbol_H-M 'P-1 '
_cod_database_code 7053596

loop_
_symmetry_equiv_pos_as_xyz
'x, y, z'
'-x, -y, -z'

loop_
_atom_site_label
_atom_site_type_symbol
_atom_site_fract_x
_atom_site_fract_y
_atom_site_fract_z
_atom_site_U_iso_or_equiv
_atom_site_adp_type
_atom_site_occupancy
_atom_site_symmetry_multiplicity
_atom_site_calc_flag
_atom_site_refinement_flags
Si1 Si 0.71734(5) 0.16734(4) 0.84119(3) 0.02584(12) Uani 1 1 d .
C1 C 0.56453(17) 0.22840(16) 0.90552(12) 0.0276(3) Uani 1 1 d .
H1 H 0.6089 0.2537 0.9853 0.033 Uiso 1 1 calc R
C2 C 0.51835(17) 0.35471(17) 0.87390(12) 0.0286(3) Uani 1 1 d .
C3 C 0.61485(19) 0.49788(17) 0.89849(13) 0.0349(4) Uani 1 1 d .
H3 H 0.7266 0.5303 0.9449 0.042 Uiso 1 1 calc R
C4 C 0.5464(2) 0.59335(19) 0.85454(14) 0.0415(4) Uani 1 1 d .
H4 H 0.6119 0.6914 0.8703 0.050 Uiso 1 1 calc R
C5 C 0.3822(2) 0.54578(19) 0.78736(14) 0.0417(4) Uani 1 1 d .
H5 H 0.3375 0.6119 0.7570 0.050 Uiso 1 1 calc R
C6 C 0.2835(2) 0.40517(19) 0.76403(13) 0.0361(4) Uani 1 1 d .
H6 H 0.1710 0.3744 0.7190 0.043 Uiso 1 1 calc R
C7 C 0.35162(17) 0.30853(17) 0.80785(12) 0.0285(3) Uani 1 1 d .
C8 C 0.27868(17) 0.15632(17) 0.79901(11) 0.0274(3) Uani 1 1 d .
C9 C 0.11852(18) 0.06200(18) 0.74453(12) 0.0316(4) Uani 1 1 d .
H9 H 0.0362 0.0943 0.7038 0.038 Uiso 1 1 calc R
C10 C 0.08056(18) -0.07877(18) 0.75025(13) 0.0335(4) Uani 1 1 d .
H10 H -0.0288 -0.1432 0.7139 0.040 Uiso 1 1 calc R
C11 C 0.20142(19) -0.12737(18) 0.80890(12) 0.0341(4) Uani 1 1 d .
H11 H 0.1738 -0.2245 0.8124 0.041 Uiso 1 1 calc R
C12 C 0.36238(18) -0.03404(17) 0.86239(12) 0.0304(3) Uani 1 1 d .
H12 H 0.4452 -0.0680 0.9008 0.037 Uiso 1 1 calc R
C13 C 0.40077(17) 0.10801(16) 0.85921(11) 0.0267(3) Uani 1 1 d .
C14 C 0.61784(17) 0.10763(16) 0.68955(11) 0.0255(3) Uani 1 1 d .
H14 H 0.4996 0.1082 0.6716 0.031 Uiso 1 1 calc R
C15 C 0.70702(16) 0.20405(16) 0.63811(11) 0.0261(3) Uani 1 1 d .
C16 C 0.74342(19) 0.35455(17) 0.65749(13) 0.0332(4) Uani 1 1 d .
H16 H 0.7086 0.4127 0.7090 0.040 Uiso 1 1 calc R
C17 C 0.8313(2) 0.41886(19) 0.60074(14) 0.0389(4) Uani 1 1 d .
H17 H 0.8571 0.5218 0.6138 0.047 Uiso 1 1 calc R
C18 C 0.8821(2) 0.33394(19) 0.52456(14) 0.0383(4) Uani 1 1 d .
H18 H 0.9411 0.3795 0.4857 0.046 Uiso 1 1 calc R
C19 C 0.84747(18) 0.18496(18) 0.50528(13) 0.0327(4) Uani 1 1 d .
H19 H 0.8827 0.1274 0.4537 0.039 Uiso 1 1 calc R
C20 C 0.76045(16) 0.11971(16) 0.56219(11) 0.0254(3) Uani 1 1 d .
C21 C 0.70882(16) -0.03320(16) 0.55917(11) 0.0246(3) Uani 1 1 d .
C22 C 0.73322(17) -0.15802(17) 0.49845(12) 0.0302(4) Uani 1 1 d .
H22 H 0.7898 -0.1516 0.4480 0.036 Uiso 1 1 calc R
C23 C 0.67376(19) -0.29074(17) 0.51293(13) 0.0340(4) Uani 1 1 d .
H23 H 0.6890 -0.3766 0.4718 0.041 Uiso 1 1 calc R
C24 C 0.59131(19) -0.30020(17) 0.58739(13) 0.0358(4) Uani 1 1 d .
H24 H 0.5525 -0.3921 0.5973 0.043 Uiso 1 1 calc R
C25 C 0.56551(18) -0.17655(17) 0.64696(12) 0.0313(3) Uani 1 1 d .
H25 H 0.5079 -0.1836 0.6968 0.038 Uiso 1 1 calc R
C26 C 0.62478(16) -0.04247(16) 0.63303(11) 0.0249(3) Uani 1 1 d .
C27 C 0.82094(18) 0.04984(18) 0.90776(12) 0.0332(4) Uani 1 1 d .
H27A H 0.7656 0.0112 0.9545 0.040 Uiso 1 1 calc R
H27B H 0.8436 -0.0290 0.8580 0.040 Uiso 1 1 calc R
C28 C 0.9729(2) 0.1892(2) 0.96910(14) 0.0424(4) Uani 1 1 d .
H28A H 0.9781 0.2315 1.0442 0.051 Uiso 1 1 calc R
H28B H 1.0784 0.1677 0.9686 0.051 Uiso 1 1 calc R
C29 C 0.93449(18) 0.29265(17) 0.90205(13) 0.0349(4) Uani 1 1 d .
H29A H 0.9957 0.2962 0.8504 0.042 Uiso 1 1 calc R
H29B H 0.9441 0.3925 0.9455 0.042 Uiso 1 1 calc R

loop_
_atom_site_aniso_label
_atom_site_aniso_U_11
_atom_site_aniso_U_22
_atom_site_aniso_U_33
_atom_site_aniso_U_23
_atom_site_aniso_U_13
_atom_site_aniso_U_12
Si1 0.0240(2) 0.0272(2) 0.0257(2) 0.00732(17) 0.00792(17) 0.00800(16)
C1 0.0264(7) 0.0310(8) 0.0236(7) 0.0063(6) 0.0068(6) 0.0093(6)
C2 0.0300(7) 0.0305(8) 0.0271(7) 0.0056(6) 0.0131(6) 0.0120(6)
C3 0.0328(8) 0.0315(9) 0.0379(9) 0.0046(7) 0.0133(7) 0.0101(7)
C4 0.0433(9) 0.0315(9) 0.0527(11) 0.0096(8) 0.0222(9) 0.0136(7)
C5 0.0510(10) 0.0372(10) 0.0487(11) 0.0170(8) 0.0235(9) 0.0243(8)
C6 0.0344(8) 0.0423(10) 0.0372(9) 0.0137(8) 0.0138(7) 0.0189(7)
C7 0.0294(7) 0.0330(8) 0.0275(8) 0.0084(6) 0.0135(6) 0.0141(6)
C8 0.0260(7) 0.0342(9) 0.0243(7) 0.0075(6) 0.0109(6) 0.0120(6)
C9 0.0255(7) 0.0388(9) 0.0287(8) 0.0065(7) 0.0084(6) 0.0113(6)
C10 0.0266(7) 0.0376(9) 0.0316(8) 0.0040(7) 0.0125(7) 0.0044(6)
C11 0.0376(8) 0.0346(9) 0.0341(8) 0.0105(7) 0.0193(7) 0.0098(7)
C12 0.0314(7) 0.0379(9) 0.0267(8) 0.0122(7) 0.0127(6) 0.0135(6)
C13 0.0269(7) 0.0321(8) 0.0226(7) 0.0076(6) 0.0107(6) 0.0099(6)
C14 0.0252(7) 0.0276(8) 0.0251(7) 0.0092(6) 0.0088(6) 0.0093(6)
C15 0.0239(7) 0.0303(8) 0.0263(7) 0.0123(6) 0.0077(6) 0.0092(6)
C16 0.0376(8) 0.0318(9) 0.0347(8) 0.0129(7) 0.0138(7) 0.0145(7)
C17 0.0415(9) 0.0336(9) 0.0484(10) 0.0222(8) 0.0177(8) 0.0108(7)
C18 0.0389(9) 0.0402(10) 0.0440(10) 0.0232(8) 0.0193(8) 0.0094(7)
C19 0.0318(8) 0.0382(9) 0.0335(8) 0.0142(7) 0.0154(7) 0.0125(7)
C20 0.0220(6) 0.0305(8) 0.0249(7) 0.0114(6) 0.0071(6) 0.0078(6)
C21 0.0208(6) 0.0284(8) 0.0219(7) 0.0076(6) 0.0037(6) 0.0061(5)
C22 0.0287(7) 0.0331(9) 0.0274(8) 0.0067(7) 0.0091(6) 0.0098(6)
C23 0.0349(8) 0.0273(8) 0.0327(8) 0.0027(7) 0.0064(7) 0.0084(6)
C24 0.0384(8) 0.0250(8) 0.0360(9) 0.0079(7) 0.0066(7) 0.0021(6)
C25 0.0299(7) 0.0301(8) 0.0298(8) 0.0089(7) 0.0094(7) 0.0020(6)
C26 0.0223(6) 0.0263(8) 0.0227(7) 0.0066(6) 0.0044(6) 0.0051(5)
C27 0.0334(8) 0.0416(10) 0.0309(8) 0.0138(7) 0.0141(7) 0.0164(7)
C28 0.0313(8) 0.0590(12) 0.0343(9) 0.0157(8) 0.0057(7) 0.0136(8)
C29 0.0277(7) 0.0327(9) 0.0392(9) 0.0062(7) 0.0085(7) 0.0081(6)

loop_
_atom_type_symbol
_atom_type_description
_atom_type_scat_dispersion_real
_atom_type_scat_dispersion_imag
_atom_type_scat_source
C C 0.0033 0.0016 'International Tables Vol C Tables 4.2.6.8 and 6.1.1.4'
H H 0.0000 0.0000 'International Tables Vol C Tables 4.2.6.8 and 6.1.1.4'
Si Si 0.0817 0.0704 'International Tables Vol C Tables 4.2.6.8 and 6.1.1.4'

loop_
_geom_angle_atom_site_label_1
_geom_angle_atom_site_label_2
_geom_angle_atom_site_label_3
_geom_angle
C29 Si1 C27 80.19(7)
C29 Si1 C1 114.76(7)
C27 Si1 C1 112.12(7)
C29 Si1 C14 118.14(7)
C27 Si1 C14 121.06(7)
C1 Si1 C14 108.48(6)
C29 Si1 C28 40.77(7)
C27 Si1 C28 40.86(7)
C1 Si1 C28 112.95(6)
C14 Si1 C28 138.57(6)
C2 C1 C13 102.72(11)
C2 C1 Si1 111.72(11)
C13 C1 Si1 109.15(10)
C2 C1 H1 111.0
C13 C1 H1 111.0
Si1 C1 H1 111.0
C3 C2 C7 120.16(14)
C3 C2 C1 129.77(13)
C7 C2 C1 110.05(13)
C2 C3 C4 119.26(14)
C2 C3 H3 120.4
C4 C3 H3 120.4
C3 C4 C5 120.18(16)
C3 C4 H4 119.9
C5 C4 H4 119.9
C6 C5 C4 121.39(16)
C6 C5 H5 119.3
C4 C5 H5 119.3
C5 C6 C7 118.70(14)
C5 C6 H6 120.6
C7 C6 H6 120.6
C6 C7 C2 120.28(15)
C6 C7 C8 131.17(13)
C2 C7 C8 108.55(13)
C9 C8 C13 120.22(15)
C9 C8 C7 130.94(13)
C13 C8 C7 108.84(12)
C10 C9 C8 119.35(13)
C10 C9 H9 120.3
C8 C9 H9 120.3
C9 C10 C11 120.58(14)
C9 C10 H10 119.7
C11 C10 H10 119.7
C12 C11 C10 120.28(16)
C12 C11 H11 119.9
C10 C11 H11 119.9
C13 C12 C11 119.63(13)
C13 C12 H12 120.2
C11 C12 H12 120.2
C12 C13 C8 119.91(13)
C12 C13 C1 130.40(12)
C8 C13 C1 109.54(13)
C15 C14 C26 102.32(12)
C15 C14 Si1 112.89(9)
C26 C14 Si1 113.41(9)
C15 C14 H14 109.3
C26 C14 H14 109.3
Si1 C14 H14 109.3
C16 C15 C20 119.73(15)
C16 C15 C14 130.04(14)
C20 C15 C14 110.20(13)
C17 C16 C15 119.15(15)
C17 C16 H16 120.4
C15 C16 H16 120.4
C16 C17 C18 120.71(16)
C16 C17 H17 119.6
C18 C17 H17 119.6
C19 C18 C17 120.55(17)
C19 C18 H18 119.7
C17 C18 H18 119.7
C18 C19 C20 119.16(15)
C18 C19 H19 120.4
C20 C19 H19 120.4
C19 C20 C15 120.70(14)
C19 C20 C21 130.85(13)
C15 C20 C21 108.45(13)
C22 C21 C26 120.70(14)
C22 C21 C20 130.59(14)
C26 C21 C20 108.71(12)
C23 C22 C21 118.84(15)
C23 C22 H22 120.6
C21 C22 H22 120.6
C22 C23 C24 120.64(15)
C22 C23 H23 119.7
C24 C23 H23 119.7
C25 C24 C23 120.57(15)
C25 C24 H24 119.7
C23 C24 H24 119.7
C26 C25 C24 119.27(15)
C26 C25 H25 120.4
C24 C25 H25 120.4
C25 C26 C21 119.97(14)
C25 C26 C14 129.69(14)
C21 C26 C14 110.32(13)
C28 C27 Si1 87.28(10)
C28 C27 H27A 114.1
Si1 C27 H27A 114.1
C28 C27 H27B 114.1
Si1 C27 H27B 114.1
H27A C27 H27B 111.3
C29 C28 C27 101.43(12)
C29 C28 Si1 51.68(7)
C27 C28 Si1 51.86(7)
C29 C28 H28A 111.5
C27 C28 H28A 111.5
Si1 C28 H28A 113.1
C29 C28 H28B 111.5
C27 C28 H28B 111.5
Si1 C28 H28B 137.6
H28A C28 H28B 109.3
C28 C29 Si1 87.55(10)
C28 C29 H29A 114.1
Si1 C29 H29A 114.1
C28 C29 H29B 114.1
Si1 C29 H29B 114.1
H29A C29 H29B 111.2

loop_
_geom_bond_atom_site_label_1
_geom_bond_atom_site_label_2
_geom_bond_distance
Si1 C29 1.8683(16)
Si1 C27 1.8733(15)
Si1 C1 1.8992(15)
Si1 C14 1.9026(14)
Si1 C28 2.3791(15)
C1 C2 1.509(2)
C1 C13 1.513(2)
C1 H1 1.0000
C2 C3 1.386(2)
C2 C7 1.4056(19)
C3 C4 1.388(2)
C3 H3 0.9500
C4 C5 1.392(2)
C4 H4 0.9500
C5 C6 1.375(2)
C5 H5 0.9500
C6 C7 1.396(2)
C6 H6 0.9500
C7 C8 1.458(2)
C8 C9 1.393(2)
C8 C13 1.4105(19)
C9 C10 1.379(2)
C9 H9 0.9500
C10 C11 1.395(2)
C10 H10 0.9500
C11 C12 1.393(2)
C11 H11 0.9500
C12 C13 1.379(2)
C12 H12 0.9500
C14 C15 1.511(2)
C14 C26 1.5127(19)
C14 H14 1.0000
C15 C16 1.388(2)
C15 C20 1.405(2)
C16 C17 1.386(2)
C16 H16 0.9500
C17 C18 1.396(2)
C17 H17 0.9500
C18 C19 1.375(2)
C18 H18 0.9500
C19 C20 1.388(2)
C19 H19 0.9500
C20 C21 1.462(2)
C21 C22 1.3958(19)
C21 C26 1.398(2)
C22 C23 1.378(2)
C22 H22 0.9500
C23 C24 1.396(2)
C23 H23 0.9500
C24 C25 1.387(2)
C24 H24 0.9500
C25 C26 1.387(2)
C25 H25 0.9500
C27 C28 1.558(2)
C27 H27A 0.9900
C27 H27B 0.9900
C28 C29 1.555(2)
C28 H28A 0.9900
C28 H28B 0.9900
C29 H29A 0.9900
C29 H29B 0.9900
